data_1513645
loop_
_publ_author_name
'Choi, Sohee'
'Bouffard, Jean'
'Kim, Youngmi'

_publ_section_title
;
 Aggregation-induced emission enhancement of a meso-trifluoromethyl BODIPY
 via J-aggregation
;
_journal_issue 2
_journal_name_full 'Chemical Science'
_journal_page_first 751
_journal_paper_doi 10.1039/c3sc52495g
_journal_volume 5
_journal_year 2014
_chemical_formula_moiety 'C14 H17 B F2 N2'
_chemical_formula_sum 'C14 H17 B F2 N2'
_chemical_formula_weight 262.11
_chemical_name_systematic
; 
 ? 
;
_space_group_IT_number 62
_symmetry_cell_setting orthorhombic
_symmetry_space_group_name_Hall '-P 2ac 2n'
_symmetry_space_group_name_H-M 'P n m a'
_atom_sites_solution_hydrogens geom
_atom_sites_solution_primary direct
_atom_sites_solution_secondary difmap
_audit_creation_method SHELXTL
_cell_angle_alpha 90.00
_cell_angle_beta 90.00
_cell_angle_gamma 90.00
_cell_formula_units_Z 4
_cell_length_a 11.3274(11)
_cell_length_b 7.1032(6)
_cell_length_c 16.0113(15)
_cell_measurement_reflns_used 4101
_cell_measurement_temperature 200(2)
_cell_measurement_theta_max 28.29
_cell_measurement_theta_min 2.20
_cell_volume 1288.3(2)
_computing_cell_refinement 'Bruker SMART'
_computing_data_collection 'Bruker SMART'
_computing_data_reduction 'Bruker SAINT'
_computing_molecular_graphics 'Bruker SHELXTL'
_computing_publication_material 'Bruker SHELXTL'
_computing_structure_refinement 'Bruker SHELXTL'
_computing_structure_solution 'Bruker SHELXTL'
_diffrn_ambient_temperature 200(2)
_diffrn_measured_fraction_theta_full 0.998
_diffrn_measured_fraction_theta_max 0.998
_diffrn_measurement_device_type 'CCD area detector'
_diffrn_measurement_method 'phi and omega scans'
_diffrn_radiation_monochromator graphite
_diffrn_radiation_source 'fine-focus sealed tube'
_diffrn_radiation_type MoK\a
_diffrn_radiation_wavelength 0.71073
_diffrn_reflns_av_R_equivalents 0.0426
_diffrn_reflns_av_sigmaI/netI 0.0316
_diffrn_reflns_limit_h_max 11
_diffrn_reflns_limit_h_min -15
_diffrn_reflns_limit_k_max 9
_diffrn_reflns_limit_k_min -7
_diffrn_reflns_limit_l_max 20
_diffrn_reflns_limit_l_min -21
_diffrn_reflns_number 9171
_diffrn_reflns_theta_full 28.33
_diffrn_reflns_theta_max 28.33
_diffrn_reflns_theta_min 2.20
_exptl_absorpt_coefficient_mu 0.099
_exptl_absorpt_correction_type none
_exptl_crystal_colour orange
_exptl_crystal_density_diffrn 1.351
_exptl_crystal_density_method 'not measured'
_exptl_crystal_description block
_exptl_crystal_F_000 552
_exptl_crystal_size_max 0.38
_exptl_crystal_size_mid 0.34
_exptl_crystal_size_min 0.33
_refine_diff_density_max 0.426
_refine_diff_density_min -0.513
_refine_diff_density_rms 0.191
_refine_ls_extinction_method none
_refine_ls_goodness_of_fit_ref 1.151
_refine_ls_hydrogen_treatment constr
_refine_ls_matrix_type full
_refine_ls_number_parameters 117
_refine_ls_number_reflns 1734
_refine_ls_number_restraints 0
_refine_ls_restrained_S_all 1.151
_refine_ls_R_factor_all 0.0869
_refine_ls_R_factor_gt 0.0526
_refine_ls_shift/su_max 0.000
_refine_ls_shift/su_mean 0.000
_refine_ls_structure_factor_coef Fsqd
_refine_ls_weighting_details 'calc w=1/[\s^2^(Fo^2^)+(0.0933P)^2^+0.0903P] where P=(Fo^2^+2Fc^2^)/3'
_refine_ls_weighting_scheme calc
_refine_ls_wR_factor_gt 0.1253
_refine_ls_wR_factor_ref 0.1736
_reflns_number_gt 1098
_reflns_number_total 1734
_reflns_threshold_expression >2sigma(I)
_cod_data_source_file c3sc52495g.txt
_cod_data_source_block BDPCH3
_cod_depositor_comments
;
The following automatic conversions were performed:

'_symmetry_cell_setting' value 'Orthorhombic' changed to
'orthorhombic' according to
/usr/data/users/saulius/automatic-downloads/current/RSC/lib/dictionaries/cif_core.dic
dictionary named 'cif_core.dic' version 2.4.2 from 2011-04-26.

Automatic conversion script
Id: cif_fix_values 2281 2013-09-26 08:29:07Z andrius 
;
_cod_original_sg_symbol_H-M Pnma
_cod_database_code 1513645

loop_
_symmetry_equiv_pos_as_xyz
'x, y, z'
'-x+1/2, -y, z+1/2'
'-x, y+1/2, -z'
'x+1/2, -y+1/2, -z+1/2'
'-x, -y, -z'
'x-1/2, y, -z-1/2'
'x, -y-1/2, z'
'-x-1/2, y-1/2, z-1/2'

loop_
_atom_site_label
_atom_site_type_symbol
_atom_site_fract_x
_atom_site_fract_y
_atom_site_fract_z
_atom_site_U_iso_or_equiv
_atom_site_adp_type
_atom_site_occupancy
_atom_site_symmetry_multiplicity
_atom_site_calc_flag
_atom_site_refinement_flags
B1 B 0.7511(2) 0.2500 0.59100(17) 0.0371(6) Uani 1 2 d S
F1 F 0.80030(9) 0.09094(17) 0.62746(7) 0.0572(4) Uani 1 1 d .
N1 N 0.61626(16) 0.2500 0.60291(11) 0.0323(5) Uani 1 2 d S
N2 N 0.77414(17) 0.2500 0.49644(12) 0.0327(5) Uani 1 2 d S
C1 C 0.5582(2) 0.2500 0.67681(14) 0.0370(6) Uani 1 2 d S
C2 C 0.4372(2) 0.2500 0.66164(15) 0.0395(6) Uani 1 2 d S
H2 H 0.3774 0.2500 0.7032 0.047 Uiso 1 2 calc SR
C3 C 0.4182(2) 0.2500 0.57640(15) 0.0361(6) Uani 1 2 d S
C4 C 0.5320(2) 0.2500 0.53833(13) 0.0310(5) Uani 1 2 d S
C5 C 0.6187(3) 0.2500 0.75926(16) 0.0482(7) Uani 1 2 d S
H5A H 0.6851 0.1617 0.7579 0.072 Uiso 0.50 1 calc PR
H5B H 0.5628 0.2114 0.8027 0.072 Uiso 0.50 1 calc PR
H5C H 0.6479 0.3769 0.7715 0.072 Uiso 0.50 1 calc PR
C6 C 0.2983(2) 0.2500 0.53689(18) 0.0452(6) Uani 1 2 d S
H6A H 0.2384 0.2243 0.5796 0.068 Uiso 0.50 1 calc PR
H6B H 0.2949 0.1524 0.4937 0.068 Uiso 0.50 1 calc PR
H6C H 0.2831 0.3733 0.5116 0.068 Uiso 0.50 1 calc PR
C7 C 0.5678(2) 0.2500 0.45442(14) 0.0327(5) Uani 1 2 d S
C8 C 0.4762(2) 0.2500 0.38743(14) 0.0412(6) Uani 1 2 d S
H8A H 0.4523 0.3798 0.3754 0.062 Uiso 0.50 1 calc PR
H8B H 0.4075 0.1776 0.4061 0.062 Uiso 0.50 1 calc PR
H8C H 0.5088 0.1926 0.3368 0.062 Uiso 0.50 1 calc PR
C9 C 0.6876(2) 0.2500 0.43352(14) 0.0319(5) Uani 1 2 d S
C10 C 0.7472(2) 0.2500 0.35523(14) 0.0384(6) Uani 1 2 d S
C11 C 0.8668(2) 0.2500 0.37338(16) 0.0441(6) Uani 1 2 d S
H11 H 0.9287 0.2500 0.3334 0.053 Uiso 1 2 calc SR
C12 C 0.8816(2) 0.2500 0.45974(15) 0.0377(6) Uani 1 2 d S
C13 C 0.6975(3) 0.2500 0.26829(16) 0.0500(7) Uani 1 2 d S
H13A H 0.6389 0.3508 0.2631 0.075 Uiso 0.50 1 calc PR
H13B H 0.6598 0.1284 0.2571 0.075 Uiso 0.50 1 calc PR
H13C H 0.7613 0.2707 0.2280 0.075 Uiso 0.50 1 calc PR
C14 C 0.9939(2) 0.2500 0.50754(18) 0.0490(7) Uani 1 2 d S
H14A H 1.0062 0.1258 0.5327 0.074 Uiso 0.50 1 calc PR
H14B H 0.9901 0.3455 0.5516 0.074 Uiso 0.50 1 calc PR
H14C H 1.0596 0.2788 0.4698 0.074 Uiso 0.50 1 calc PR

loop_
_atom_site_aniso_label
_atom_site_aniso_U_11
_atom_site_aniso_U_22
_atom_site_aniso_U_33
_atom_site_aniso_U_23
_atom_site_aniso_U_13
_atom_site_aniso_U_12
B1 0.0333(14) 0.0452(14) 0.0327(13) 0.000 -0.0021(11) 0.000
F1 0.0471(7) 0.0782(9) 0.0464(7) 0.0221(5) 0.0010(5) 0.0195(5)
N1 0.0312(10) 0.0374(10) 0.0281(10) 0.000 -0.0014(8) 0.000
N2 0.0316(10) 0.0348(10) 0.0315(10) 0.000 -0.0026(8) 0.000
C1 0.0385(13) 0.0428(13) 0.0297(12) 0.000 -0.0010(10) 0.000
C2 0.0359(13) 0.0463(13) 0.0362(12) 0.000 0.0059(10) 0.000
C3 0.0312(12) 0.0366(12) 0.0404(13) 0.000 -0.0027(10) 0.000
C4 0.0319(12) 0.0308(11) 0.0303(11) 0.000 -0.0038(9) 0.000
C5 0.0453(15) 0.0653(17) 0.0340(13) 0.000 -0.0011(11) 0.000
C6 0.0342(14) 0.0556(15) 0.0459(15) 0.000 -0.0024(10) 0.000
C7 0.0341(12) 0.0299(11) 0.0340(12) 0.000 -0.0032(9) 0.000
C8 0.0375(13) 0.0512(14) 0.0347(13) 0.000 -0.0051(10) 0.000
C9 0.0354(12) 0.0297(10) 0.0305(12) 0.000 -0.0022(9) 0.000
C10 0.0460(14) 0.0387(12) 0.0305(12) 0.000 0.0008(10) 0.000
C11 0.0411(14) 0.0523(14) 0.0389(13) 0.000 0.0086(11) 0.000
C12 0.0322(13) 0.0413(12) 0.0396(13) 0.000 0.0031(10) 0.000
C13 0.0553(17) 0.0624(17) 0.0324(14) 0.000 0.0028(12) 0.000
C14 0.0338(14) 0.0609(17) 0.0523(16) 0.000 0.0005(11) 0.000

loop_
_atom_type_symbol
_atom_type_description
_atom_type_scat_dispersion_real
_atom_type_scat_dispersion_imag
_atom_type_scat_source
C C 0.0033 0.0016 'International Tables Vol C Tables 4.2.6.8 and 6.1.1.4'
H H 0.0000 0.0000 'International Tables Vol C Tables 4.2.6.8 and 6.1.1.4'
B B 0.0013 0.0007 'International Tables Vol C Tables 4.2.6.8 and 6.1.1.4'
N N 0.0061 0.0033 'International Tables Vol C Tables 4.2.6.8 and 6.1.1.4'
F F 0.0171 0.0103 'International Tables Vol C Tables 4.2.6.8 and 6.1.1.4'

loop_
_geom_angle_atom_site_label_1
_geom_angle_atom_site_label_2
_geom_angle_atom_site_label_3
_geom_angle
_geom_angle_site_symmetry_1
F1 B1 F1 108.9(2) 7_565
F1 B1 N2 110.26(14) 7_565
F1 B1 N2 110.26(14) .
F1 B1 N1 110.25(14) 7_565
F1 B1 N1 110.25(14) .
N2 B1 N1 106.89(19) .
C1 N1 C4 108.23(19) .
C1 N1 B1 126.16(19) .
C4 N1 B1 125.61(18) .
C12 N2 C9 108.4(2) .
C12 N2 B1 125.5(2) .
C9 N2 B1 126.01(19) .
N1 C1 C2 109.0(2) .
N1 C1 C5 123.5(2) .
C2 C1 C5 127.5(2) .
C3 C2 C1 109.0(2) .
C3 C2 H2 125.5 .
C1 C2 H2 125.5 .
C2 C3 C4 106.4(2) .
C2 C3 C6 123.9(2) .
C4 C3 C6 129.7(2) .
C7 C4 N1 120.4(2) .
C7 C4 C3 132.2(2) .
N1 C4 C3 107.40(19) .
C1 C5 H5A 109.5 .
C1 C5 H5B 109.5 .
H5A C5 H5B 109.5 .
C1 C5 H5C 109.5 .
H5A C5 H5C 109.5 .
H5B C5 H5C 109.5 .
C3 C6 H6A 109.5 .
C3 C6 H6B 109.5 .
H6A C6 H6B 109.5 .
C3 C6 H6C 109.5 .
H6A C6 H6C 109.5 .
H6B C6 H6C 109.5 .
C9 C7 C4 120.7(2) .
C9 C7 C8 120.2(2) .
C4 C7 C8 119.1(2) .
C7 C8 H8A 109.5 .
C7 C8 H8B 109.5 .
H8A C8 H8B 109.5 .
C7 C8 H8C 109.5 .
H8A C8 H8C 109.5 .
H8B C8 H8C 109.5 .
C7 C9 N2 120.4(2) .
C7 C9 C10 132.2(2) .
N2 C9 C10 107.5(2) .
C11 C10 C9 106.2(2) .
C11 C10 C13 124.1(2) .
C9 C10 C13 129.6(2) .
C10 C11 C12 109.0(2) .
C10 C11 H11 125.5 .
C12 C11 H11 125.5 .
N2 C12 C11 108.8(2) .
N2 C12 C14 123.2(2) .
C11 C12 C14 128.0(2) .
C10 C13 H13A 109.5 .
C10 C13 H13B 109.5 .
H13A C13 H13B 109.5 .
C10 C13 H13C 109.5 .
H13A C13 H13C 109.5 .
H13B C13 H13C 109.5 .
C12 C14 H14A 109.5 .
C12 C14 H14B 109.5 .
H14A C14 H14B 109.5 .
C12 C14 H14C 109.5 .
H14A C14 H14C 109.5 .
H14B C14 H14C 109.5 .

loop_
_geom_bond_atom_site_label_1
_geom_bond_atom_site_label_2
_geom_bond_distance
_geom_bond_site_symmetry_2
B1 F1 1.3885(19) 7_565
B1 F1 1.3885(19) .
B1 N2 1.536(3) .
B1 N1 1.539(3) .
N1 C1 1.354(3) .
N1 C4 1.408(3) .
N2 C12 1.352(3) .
N2 C9 1.406(3) .
C1 C2 1.392(3) .
C1 C5 1.487(3) .
C2 C3 1.382(4) .
C2 H2 0.9500 .
C3 C4 1.425(3) .
C3 C6 1.499(3) .
C4 C7 1.404(3) .
C5 H5A 0.9800 .
C5 H5B 0.9800 .
C5 H5C 0.9800 .
C6 H6A 0.9800 .
C6 H6B 0.9800 .
C6 H6C 0.9800 .
C7 C9 1.397(3) .
C7 C8 1.492(3) .
C8 H8A 0.9800 .
C8 H8B 0.9800 .
C8 H8C 0.9800 .
C9 C10 1.424(3) .
C10 C11 1.385(4) .
C10 C13 1.502(3) .
C11 C12 1.393(3) .
C11 H11 0.9500 .
C12 C14 1.485(4) .
C13 H13A 0.9800 .
C13 H13B 0.9800 .
C13 H13C 0.9800 .
C14 H14A 0.9800 .
C14 H14B 0.9800 .
C14 H14C 0.9800 .

loop_
_geom_torsion_atom_site_label_1
_geom_torsion_atom_site_label_2
_geom_torsion_atom_site_label_3
_geom_torsion_atom_site_label_4
_geom_torsion
_geom_torsion_site_symmetry_1
F1 B1 N1 C1 -60.15(15) 7_565
F1 B1 N1 C1 60.15(15) .
N2 B1 N1 C1 180.0 .
F1 B1 N1 C4 119.85(15) 7_565
F1 B1 N1 C4 -119.85(15) .
N2 B1 N1 C4 0.0 .
F1 B1 N2 C12 60.16(15) 7_565
F1 B1 N2 C12 -60.16(15) .
N1 B1 N2 C12 180.0 .
F1 B1 N2 C9 -119.84(15) 7_565
F1 B1 N2 C9 119.84(15) .
N1 B1 N2 C9 0.0 .
C4 N1 C1 C2 0.0 .
B1 N1 C1 C2 180.0 .
C4 N1 C1 C5 180.0 .
B1 N1 C1 C5 0.0 .
N1 C1 C2 C3 0.0 .
C5 C1 C2 C3 180.0 .
C1 C2 C3 C4 0.0 .
C1 C2 C3 C6 180.0 .
C1 N1 C4 C7 180.0 .
B1 N1 C4 C7 0.0 .
C1 N1 C4 C3 0.0 .
B1 N1 C4 C3 180.0 .
C2 C3 C4 C7 180.0 .
C6 C3 C4 C7 0.0 .
C2 C3 C4 N1 0.0 .
C6 C3 C4 N1 180.0 .
N1 C4 C7 C9 0.0 .
C3 C4 C7 C9 180.0 .
N1 C4 C7 C8 180.0 .
C3 C4 C7 C8 0.0 .
C4 C7 C9 N2 0.0 .
C8 C7 C9 N2 180.0 .
C4 C7 C9 C10 180.0 .
C8 C7 C9 C10 0.0 .
C12 N2 C9 C7 180.0 .
B1 N2 C9 C7 0.0 .
C12 N2 C9 C10 0.0 .
B1 N2 C9 C10 180.0 .
C7 C9 C10 C11 180.0 .
N2 C9 C10 C11 0.0 .
C7 C9 C10 C13 0.0 .
N2 C9 C10 C13 180.0 .
C9 C10 C11 C12 0.0 .
C13 C10 C11 C12 180.0 .
C9 N2 C12 C11 0.0 .
B1 N2 C12 C11 180.0 .
C9 N2 C12 C14 180.0 .
B1 N2 C12 C14 0.0 .
C10 C11 C12 N2 0.0 .
C10 C11 C12 C14 180.0 .
